data_1541690
loop_
_publ_author_name
'Hainsworth, F.N.'
'Petch, H.E.'

_publ_section_title
;
 The Structural Basis of Ferroelectricity in Colemanite
;
_journal_name_full 'Canadian Journal of Physics'
_journal_page_first 3083
_journal_page_last 3107
_journal_volume 44
_journal_year 1966
_chemical_formula_sum 'B3 Ca H5 O8'
_chemical_name_systematic 'Ca B3 O4 (O H)3 H2 O'
_space_group_IT_number 4
_symmetry_space_group_name_Hall 'P 2yb'
_symmetry_space_group_name_H-M 'P 1 21 1'
_cell_angle_alpha 90
_cell_angle_beta 110.12
_cell_angle_gamma 90
_cell_formula_units_Z 4
_cell_length_a 8.743
_cell_length_b 11.264
_cell_length_c 6.102
_cell_volume 564.260
_citation_journal_id_ASTM CJPHAD
_cod_data_source_file Hainsworth_CJPHAD_1966_705.cif
_cod_data_source_block H5B3Ca1O8
_cod_original_cell_volume 564.2596
_cod_original_formula_sum 'H5 B3 Ca1 O8'
_cod_database_code 1541690

loop_
_symmetry_equiv_pos_as_xyz
x,y,z
-x,y+1/2,-z

loop_
_atom_site_label
_atom_site_type_symbol
_atom_site_fract_x
_atom_site_fract_y
_atom_site_fract_z
_atom_site_occupancy
_atom_site_U_iso_or_equiv
H5 H+1 0.4524 0.5212 0.0066 1 0.0
B5 B+3 0.9715 0.4585 0.4883 1 0.0
O11 O-2 0.8409 0.4509 0.2704 1 0.0
Ca2 Ca+2 0.8781 0.211 0.7434 1 0.0
O12 O-2 0.231 0.249 0.3139 1 0.0
O9 O-2 0.0883 0.3495 0.5063 1 0.0
O8 O-2 0.3599 0.4878 0.8974 1 0.0
O10 O-2 0.9346 0.2681 0.1446 1 0.0
H3 H+1 0.5645 -0.0937 0.6823 1 0.0
H4 H+1 0.3293 0.5229 0.7232 1 0.0
H9 H+1 0.76 0.0052 0.9312 1 0.0
O15 O-2 0.6705 0.3329 -0.0781 1 0.0
B6 B+3 0.7868 0.3361 0.1614 1 0.0
O14 O-2 0.9238 0.4244 0.6984 1 0.0
H7 H+1 0.6847 0.418 -0.1204 1 0.0
B1 B+3 0.5821 0.2164 0.304 1 0.0
B2 B+3 0.4704 0.0604 0.4906 1 0.0
Ca1 Ca+2 0.3929 0.2878 0.732 1 0.0
O7 O-2 0.1705 0.1568 -0.0691 1 0.0
O16 O-2 0.8698 0.0256 0.9155 1 0.0
B3 B+3 0.2938 0.1784 0.164 1 0.0
O13 O-2 0.0442 0.5708 0.5075 1 0.0
H2 H+1 0.1606 0.0878 -0.1365 1 0.0
H1 H+1 0.3331 0.0198 0.6922 1 0.0
O4 O-2 0.7302 0.2537 0.3165 1 0.0
B4 B+3 0.0876 0.2907 0.303 1 0.0
O5 O-2 0.5481 -0.0614 0.5162 1 0.0
O6 O-2 0.4104 0.079 0.6696 1 0.0
O3 O-2 0.3318 0.0581 0.268 1 0.0
O2 O-2 0.4426 0.2291 0.1381 1 0.0
H6 H+1 0.8224 0.4711 0.6989 1 0.0
H10 H+1 0.9564 -0.0143 0.0466 1 0.0
H8 H+1 0.1322 0.5769 0.6574 1 0.0
O1 O-2 0.597 0.1473 0.5054 1 0.0
